data_4123947
loop_
_publ_author_name
'Liu, Hsueh-Ju'
'Landis, Clark'
'Raynaud, Christophe'
'Eisenstein, Odile'
'Tilley, T. Don'

_publ_section_title
;
 Donor-Promoted 1,2-Hydrogen Migration from Silicon to a Saturated
 Ruthenium Center and Access to Silaoxiranyl and Silaiminyl Complexes.
;
_journal_issue 28
_journal_name_full 'Journal of the American Chemical Society'
_journal_page_first 9186
_journal_page_last 9194
_journal_paper_doi 10.1021/jacs.5b05571
_journal_volume 137
_journal_year 2015
_chemical_formula_moiety 'C51 H67 N3 O2 Ru S Si'
_chemical_formula_sum 'C51 H67 N3 O2 Ru S Si'
_chemical_formula_weight 915.29
_chemical_name_common hj6112
_space_group_crystal_system monoclinic
_space_group_IT_number 14
_space_group_name_Hall '-P 2ybc'
_space_group_name_H-M_alt 'P 1 21/c 1'
_symmetry_space_group_name_Hall '-P 2ybc'
_symmetry_space_group_name_H-M 'P 1 21/c 1'
_atom_sites_solution_hydrogens mixed
_atom_sites_solution_primary iterative
_atom_sites_solution_secondary difmap
_audit_creation_method SHELXL-2014/7
_cell_angle_alpha 90
_cell_angle_beta 96.084(4)
_cell_angle_gamma 90
_cell_formula_units_Z 4
_cell_length_a 15.5731(12)
_cell_length_b 15.6694(13)
_cell_length_c 21.6607(16)
_cell_measurement_reflns_used 9992
_cell_measurement_temperature 100(2)
_cell_measurement_theta_max 25.38
_cell_measurement_theta_min 2.29
_cell_volume 5255.9(7)
_computing_cell_refinement 'Bruker APEX2 v. 2011.4'
_computing_data_collection 'Bruker APEX2 v. 2011.4'
_computing_data_reduction 'Bruker APEX2 v. 2011.4'
_computing_molecular_graphics ORTEP-32
_computing_publication_material WinGX
_computing_structure_refinement 'SHELXL-2014 (Sheldrick, 2014)'
_computing_structure_solution 'Superflip V04/17/13'
_diffrn_ambient_temperature 100(2)
_diffrn_detector_area_resol_mean 8.366
_diffrn_measured_fraction_theta_full 0.981
_diffrn_measured_fraction_theta_max 0.972
_diffrn_measurement_device_type 'Bruker APEX-II CCD'
_diffrn_measurement_method 'phi and omega scans'
_diffrn_radiation_type MoK\a
_diffrn_radiation_wavelength 0.71073
_diffrn_reflns_av_R_equivalents 0.0554
_diffrn_reflns_av_unetI/netI 0.0661
_diffrn_reflns_laue_measured_fraction_full 0.981
_diffrn_reflns_laue_measured_fraction_max 0.972
_diffrn_reflns_limit_h_max 18
_diffrn_reflns_limit_h_min -18
_diffrn_reflns_limit_k_max 16
_diffrn_reflns_limit_k_min -18
_diffrn_reflns_limit_l_max 26
_diffrn_reflns_limit_l_min -25
_diffrn_reflns_number 33055
_diffrn_reflns_point_group_measured_fraction_full 0.981
_diffrn_reflns_point_group_measured_fraction_max 0.972
_diffrn_reflns_theta_full 25.000
_diffrn_reflns_theta_max 25.394
_diffrn_reflns_theta_min 1.607
_diffrn_source 'microfocus sealed tube'
_exptl_absorpt_coefficient_mu 0.398
_exptl_absorpt_correction_T_max 0.7452
_exptl_absorpt_correction_T_min 0.6567
_exptl_absorpt_correction_type multi-scan
_exptl_absorpt_process_details SADABS
_exptl_crystal_colour yellow
_exptl_crystal_density_diffrn 1.157
_exptl_crystal_description block
_exptl_crystal_F_000 1936
_exptl_crystal_size_max 0.120
_exptl_crystal_size_mid 0.100
_exptl_crystal_size_min 0.040
_refine_diff_density_max 0.383
_refine_diff_density_min -0.399
_refine_diff_density_rms 0.078
_refine_ls_extinction_method none
_refine_ls_goodness_of_fit_ref 1.019
_refine_ls_hydrogen_treatment mixed
_refine_ls_matrix_type full
_refine_ls_number_parameters 556
_refine_ls_number_reflns 9394
_refine_ls_number_restraints 0
_refine_ls_restrained_S_all 1.019
_refine_ls_R_factor_all 0.0602
_refine_ls_R_factor_gt 0.0386
_refine_ls_shift/su_max 0.002
_refine_ls_shift/su_mean 0.000
_refine_ls_structure_factor_coef Fsqd
_refine_ls_weighting_details 'w=1/[\s^2^(Fo^2^)+(0.0293P)^2^+2.3133P] where P=(Fo^2^+2Fc^2^)/3'
_refine_ls_weighting_scheme calc
_refine_ls_wR_factor_gt 0.0742
_refine_ls_wR_factor_ref 0.0823
_reflns_Friedel_coverage 0.000
_reflns_number_gt 7092
_reflns_number_total 9394
_reflns_threshold_expression 'I > 2\s(I)'
_cod_data_source_file ja5b05571_si_003.cif
_cod_data_source_block shelx
_cod_depositor_comments 'Adding full bibliography for 4123944--4123947.cif.'
_cod_database_code 4123947
_shelx_shelxl_version_number 2014/7
_shelx_space_group_comment
; 
The symmetry employed for this shelxl refinement is uniquely defined 
by the following loop, which should always be used as a source of 
symmetry information in preference to the above space-group names. 
They are only intended as comments. 
;
_shelx_estimated_absorpt_t_min 0.954
_shelx_estimated_absorpt_t_max 0.984

loop_
_space_group_symop_operation_xyz
'x, y, z'
'-x, y+1/2, -z+1/2'
'-x, -y, -z'
'x, -y-1/2, z-1/2'

loop_
_atom_site_label
_atom_site_type_symbol
_atom_site_fract_x
_atom_site_fract_y
_atom_site_fract_z
_atom_site_U_iso_or_equiv
_atom_site_adp_type
_atom_site_occupancy
_atom_site_site_symmetry_order
_atom_site_calc_flag
_atom_site_refinement_flags_posn
_atom_site_refinement_flags_adp
C1 C 0.80091(17) 0.46310(16) 0.13951(12) 0.0105(6) Uani 1 1 d . .
C2 C 0.75991(17) 0.53697(18) 0.23487(12) 0.0132(6) Uani 1 1 d . .
C3 C 0.74412(18) 0.49026(18) 0.28758(12) 0.0156(7) Uani 1 1 d . .
C4 C 0.7969(2) 0.41353(19) 0.30914(13) 0.0232(7) Uani 1 1 d . .
H4A H 0.8237 0.3893 0.2741 0.035 Uiso 1 1 calc R U
H4B H 0.7594 0.3707 0.3255 0.035 Uiso 1 1 calc R U
H4C H 0.8419 0.4305 0.3419 0.035 Uiso 1 1 calc R U
C5 C 0.68031(19) 0.5209(2) 0.32243(13) 0.0205(7) Uani 1 1 d . .
H5 H 0.6665 0.4894 0.3575 0.025 Uiso 1 1 calc R U
C6 C 0.63672(19) 0.5960(2) 0.30704(13) 0.0228(7) Uani 1 1 d . .
H6 H 0.5918 0.6144 0.3303 0.027 Uiso 1 1 calc R U
C7 C 0.65869(19) 0.64419(19) 0.25772(13) 0.0196(7) Uani 1 1 d . .
H7 H 0.6306 0.6972 0.2486 0.024 Uiso 1 1 calc R U
C8 C 0.72159(18) 0.61615(18) 0.22118(12) 0.0159(6) Uani 1 1 d . .
C9 C 0.7510(2) 0.67359(19) 0.17196(13) 0.0230(7) Uani 1 1 d . .
H9A H 0.8009 0.7070 0.1895 0.035 Uiso 1 1 calc R U
H9B H 0.7039 0.7123 0.1569 0.035 Uiso 1 1 calc R U
H9C H 0.7673 0.6389 0.1374 0.035 Uiso 1 1 calc R U
C10 C 0.90537(18) 0.53790(18) 0.19846(13) 0.0170(7) Uani 1 1 d . .
H10 H 0.9341 0.5694 0.2320 0.020 Uiso 1 1 calc R U
C11 C 0.93807(19) 0.51491(18) 0.14664(13) 0.0188(7) Uani 1 1 d . .
H11 H 0.9946 0.5270 0.1364 0.023 Uiso 1 1 calc R U
C12 C 0.88393(17) 0.44756(18) 0.04637(12) 0.0135(6) Uani 1 1 d . .
C13 C 0.91844(18) 0.36893(18) 0.03209(13) 0.0176(7) Uani 1 1 d . .
C14 C 0.9599(2) 0.31008(19) 0.08122(14) 0.0265(8) Uani 1 1 d . .
H14A H 1.0224 0.3199 0.0865 0.040 Uiso 1 1 calc R U
H14B H 0.9482 0.2508 0.0687 0.040 Uiso 1 1 calc R U
H14C H 0.9361 0.3212 0.1205 0.040 Uiso 1 1 calc R U
C15 C 0.91943(19) 0.3481(2) -0.03052(13) 0.0231(7) Uani 1 1 d . .
H15 H 0.9391 0.2932 -0.0414 0.028 Uiso 1 1 calc R U
C16 C 0.89260(18) 0.4051(2) -0.07673(13) 0.0245(8) Uani 1 1 d . .
H16 H 0.8911 0.3891 -0.1191 0.029 Uiso 1 1 calc R U
C17 C 0.86784(18) 0.4863(2) -0.06078(13) 0.0236(8) Uani 1 1 d . .
H17 H 0.8539 0.5274 -0.0925 0.028 Uiso 1 1 calc R U
C18 C 0.86296(18) 0.50883(19) 0.00075(12) 0.0174(7) Uani 1 1 d . .
C19 C 0.8380(2) 0.59883(19) 0.01706(14) 0.0268(8) Uani 1 1 d . .
H19A H 0.7853 0.5973 0.0381 0.040 Uiso 1 1 calc R U
H19B H 0.8277 0.6328 -0.0210 0.040 Uiso 1 1 calc R U
H19C H 0.8849 0.6246 0.0446 0.040 Uiso 1 1 calc R U
C20 C 0.55758(17) 0.34285(18) 0.09248(12) 0.0159(7) Uani 1 1 d . .
C21 C 0.51037(19) 0.26698(19) 0.11435(14) 0.0241(7) Uani 1 1 d . .
H21A H 0.4510 0.2668 0.0942 0.036 Uiso 1 1 calc R U
H21B H 0.5096 0.2701 0.1595 0.036 Uiso 1 1 calc R U
H21C H 0.5397 0.2145 0.1036 0.036 Uiso 1 1 calc R U
C22 C 0.55644(17) 0.42766(19) 0.11737(12) 0.0147(7) Uani 1 1 d . .
C23 C 0.51651(19) 0.4534(2) 0.17487(13) 0.0234(7) Uani 1 1 d . .
H23A H 0.5470 0.5032 0.1937 0.035 Uiso 1 1 calc R U
H23B H 0.5209 0.4060 0.2045 0.035 Uiso 1 1 calc R U
H23C H 0.4556 0.4678 0.1638 0.035 Uiso 1 1 calc R U
C24 C 0.59405(18) 0.48326(18) 0.07638(12) 0.0152(7) Uani 1 1 d . .
C25 C 0.5926(2) 0.57949(18) 0.07879(14) 0.0236(7) Uani 1 1 d . .
H25A H 0.6461 0.6020 0.0651 0.035 Uiso 1 1 calc R U
H25B H 0.5876 0.5981 0.1215 0.035 Uiso 1 1 calc R U
H25C H 0.5431 0.6008 0.0514 0.035 Uiso 1 1 calc R U
C26 C 0.62154(17) 0.43379(19) 0.02723(12) 0.0158(7) Uani 1 1 d . .
C27 C 0.65053(19) 0.4679(2) -0.03237(13) 0.0248(8) Uani 1 1 d . .
H27A H 0.6008 0.4718 -0.0640 0.037 Uiso 1 1 calc R U
H27B H 0.6937 0.4294 -0.0469 0.037 Uiso 1 1 calc R U
H27C H 0.6759 0.5247 -0.0250 0.037 Uiso 1 1 calc R U
C28 C 0.59821(18) 0.34730(19) 0.03694(12) 0.0171(7) Uani 1 1 d . .
C29 C 0.6070(2) 0.2749(2) -0.00735(14) 0.0268(8) Uani 1 1 d . .
H29A H 0.6100 0.2208 0.0155 0.040 Uiso 1 1 calc R U
H29B H 0.6598 0.2824 -0.0276 0.040 Uiso 1 1 calc R U
H29C H 0.5569 0.2742 -0.0388 0.040 Uiso 1 1 calc R U
C30 C 0.70764(17) 0.16694(17) 0.16043(12) 0.0130(6) Uani 1 1 d . .
C31 C 0.65624(18) 0.14510(17) 0.20777(12) 0.0140(6) Uani 1 1 d . .
C32 C 0.66210(19) 0.19580(19) 0.26795(12) 0.0195(7) Uani 1 1 d . .
H32 H 0.6923 0.2506 0.2606 0.023 Uiso 1 1 calc R U
C33 C 0.5760(2) 0.2184(2) 0.29123(14) 0.0303(8) Uani 1 1 d . .
H33A H 0.5407 0.2507 0.2592 0.046 Uiso 1 1 calc R U
H33B H 0.5863 0.2532 0.3289 0.046 Uiso 1 1 calc R U
H33C H 0.5457 0.1660 0.3006 0.046 Uiso 1 1 calc R U
C34 C 0.7187(2) 0.1467(2) 0.31792(13) 0.0327(9) Uani 1 1 d . .
H34A H 0.6884 0.0950 0.3291 0.049 Uiso 1 1 calc R U
H34B H 0.7309 0.1828 0.3548 0.049 Uiso 1 1 calc R U
H34C H 0.7731 0.1308 0.3020 0.049 Uiso 1 1 calc R U
C35 C 0.60387(18) 0.07277(18) 0.20062(12) 0.0157(7) Uani 1 1 d . .
H35 H 0.5685 0.0586 0.2323 0.019 Uiso 1 1 calc R U
C36 C 0.60197(18) 0.02098(17) 0.14857(13) 0.0161(7) Uani 1 1 d . .
C37 C 0.5448(2) -0.05774(18) 0.14157(13) 0.0203(7) Uani 1 1 d . .
H37 H 0.5069 -0.0574 0.1761 0.024 Uiso 1 1 calc R U
C38 C 0.4865(2) -0.0580(2) 0.08008(13) 0.0273(8) Uani 1 1 d . .
H38A H 0.4542 -0.0043 0.0757 0.041 Uiso 1 1 calc R U
H38B H 0.4460 -0.1059 0.0796 0.041 Uiso 1 1 calc R U
H38C H 0.5220 -0.0639 0.0456 0.041 Uiso 1 1 calc R U
C39 C 0.5992(2) -0.13908(19) 0.14752(15) 0.0322(8) Uani 1 1 d . .
H39A H 0.6371 -0.1409 0.1142 0.048 Uiso 1 1 calc R U
H39B H 0.5610 -0.1890 0.1443 0.048 Uiso 1 1 calc R U
H39C H 0.6343 -0.1396 0.1878 0.048 Uiso 1 1 calc R U
C40 C 0.65666(19) 0.04085(18) 0.10382(13) 0.0187(7) Uani 1 1 d . .
H40 H 0.6578 0.0043 0.0689 0.022 Uiso 1 1 calc R U
C41 C 0.70934(17) 0.11193(18) 0.10854(12) 0.0158(6) Uani 1 1 d . .
C42 C 0.77605(19) 0.12612(19) 0.06241(13) 0.0217(7) Uani 1 1 d . .
H42 H 0.7867 0.1889 0.0597 0.026 Uiso 1 1 calc R U
C43 C 0.7495(2) 0.0931(2) -0.00314(14) 0.0286(8) Uani 1 1 d . .
H43A H 0.7920 0.1115 -0.0307 0.043 Uiso 1 1 calc R U
H43B H 0.6926 0.1161 -0.0183 0.043 Uiso 1 1 calc R U
H43C H 0.7469 0.0307 -0.0025 0.043 Uiso 1 1 calc R U
C44 C 0.8606(2) 0.0836(2) 0.08855(15) 0.0331(9) Uani 1 1 d . .
H44A H 0.8516 0.0220 0.0922 0.050 Uiso 1 1 calc R U
H44B H 0.8795 0.1074 0.1296 0.050 Uiso 1 1 calc R U
H44C H 0.9050 0.0942 0.0606 0.050 Uiso 1 1 calc R U
C45 C 1.02609(19) 0.2715(2) 0.23266(13) 0.0199(7) Uani 1 1 d . .
C46 C 1.0502(2) 0.3525(2) 0.25386(14) 0.0294(8) Uani 1 1 d . .
H46 H 1.0139 0.3839 0.2782 0.035 Uiso 1 1 calc R U
C47 C 1.1283(2) 0.3880(2) 0.23933(16) 0.0386(9) Uani 1 1 d . .
H47 H 1.1448 0.4434 0.2540 0.046 Uiso 1 1 calc R U
C48 C 1.1816(2) 0.3427(3) 0.20377(16) 0.0383(10) Uani 1 1 d . .
C49 C 1.2665(2) 0.3815(3) 0.18807(19) 0.0623(14) Uani 1 1 d . .
H49A H 1.3138 0.3415 0.1998 0.093 Uiso 1 1 calc R U
H49B H 1.2772 0.4350 0.2110 0.093 Uiso 1 1 calc R U
H49C H 1.2629 0.3928 0.1434 0.093 Uiso 1 1 calc R U
C50 C 1.1567(2) 0.2632(2) 0.18260(15) 0.0354(9) Uani 1 1 d . .
H50 H 1.1928 0.2321 0.1580 0.042 Uiso 1 1 calc R U
C51 C 1.07918(19) 0.2272(2) 0.19659(14) 0.0263(8) Uani 1 1 d . .
H51 H 1.0628 0.1721 0.1813 0.032 Uiso 1 1 calc R U
N1 N 0.82166(14) 0.50734(14) 0.19425(9) 0.0114(5) Uani 1 1 d . .
N2 N 0.87489(14) 0.47017(14) 0.11042(9) 0.0121(5) Uani 1 1 d . .
N3 N 0.85884(14) 0.27914(14) 0.20497(10) 0.0149(5) Uani 1 1 d . .
O1 O 0.91825(13) 0.24893(13) 0.31348(8) 0.0259(5) Uani 1 1 d . .
O2 O 0.92870(13) 0.13754(12) 0.23618(9) 0.0257(5) Uani 1 1 d . .
Si1 Si 0.76394(5) 0.27344(5) 0.16461(3) 0.01203(18) Uani 1 1 d . .
S1 S 0.92518(5) 0.22827(5) 0.24928(3) 0.01798(18) Uani 1 1 d . .
Ru1 Ru 0.69472(2) 0.38572(2) 0.11525(2) 0.00936(7) Uani 1 1 d . .
H1 H 0.7679(19) 0.3233(19) 0.0902(13) 0.039(9) Uiso 1 1 d . .
H2 H 0.7067(19) 0.3660(18) 0.1867(13) 0.035(9) Uiso 1 1 d . .

loop_
_atom_site_aniso_label
_atom_site_aniso_U_11
_atom_site_aniso_U_22
_atom_site_aniso_U_33
_atom_site_aniso_U_23
_atom_site_aniso_U_13
_atom_site_aniso_U_12
C1 0.0117(15) 0.0049(15) 0.0147(14) 0.0047(12) 0.0009(12) 0.0031(12)
C2 0.0097(15) 0.0146(17) 0.0148(15) -0.0063(12) -0.0005(12) -0.0023(13)
C3 0.0165(16) 0.0145(17) 0.0159(15) -0.0056(13) 0.0014(13) -0.0056(14)
C4 0.0300(19) 0.0214(18) 0.0183(16) 0.0011(13) 0.0039(14) -0.0005(15)
C5 0.0205(17) 0.0254(19) 0.0161(15) -0.0036(13) 0.0040(13) -0.0090(15)
C6 0.0159(17) 0.028(2) 0.0249(17) -0.0143(15) 0.0051(14) -0.0019(15)
C7 0.0176(17) 0.0126(17) 0.0275(17) -0.0084(13) -0.0026(14) 0.0019(14)
C8 0.0152(16) 0.0133(17) 0.0181(15) -0.0052(13) -0.0026(12) -0.0038(14)
C9 0.0269(18) 0.0141(18) 0.0278(17) -0.0005(14) 0.0015(14) -0.0002(15)
C10 0.0140(16) 0.0168(17) 0.0199(16) -0.0042(13) 0.0000(13) -0.0056(14)
C11 0.0115(16) 0.0208(18) 0.0237(16) -0.0019(14) -0.0003(13) -0.0040(14)
C12 0.0052(14) 0.0216(17) 0.0139(14) 0.0008(13) 0.0025(12) -0.0045(13)
C13 0.0164(16) 0.0159(18) 0.0221(16) 0.0007(13) 0.0093(13) -0.0057(13)
C14 0.0317(19) 0.0207(19) 0.0294(18) 0.0034(14) 0.0144(15) 0.0048(16)
C15 0.0240(18) 0.0212(18) 0.0258(17) -0.0074(15) 0.0106(14) -0.0114(15)
C16 0.0133(16) 0.046(2) 0.0152(16) -0.0090(15) 0.0063(13) -0.0127(16)
C17 0.0138(16) 0.038(2) 0.0187(16) 0.0102(15) 0.0020(13) -0.0002(16)
C18 0.0095(15) 0.0243(18) 0.0186(16) 0.0041(14) 0.0032(12) -0.0014(14)
C19 0.0232(18) 0.030(2) 0.0281(17) 0.0095(15) 0.0068(14) 0.0061(16)
C20 0.0087(15) 0.0151(17) 0.0220(16) 0.0044(13) -0.0069(12) -0.0045(13)
C21 0.0167(17) 0.0213(19) 0.0331(18) 0.0046(15) -0.0029(14) -0.0044(15)
C22 0.0049(14) 0.0258(18) 0.0125(14) -0.0024(13) -0.0028(12) 0.0042(13)
C23 0.0163(17) 0.031(2) 0.0226(17) -0.0016(14) 0.0004(13) 0.0045(15)
C24 0.0117(15) 0.0130(17) 0.0194(15) 0.0029(13) -0.0058(12) 0.0044(13)
C25 0.0208(18) 0.0179(18) 0.0314(18) 0.0026(14) -0.0006(14) 0.0034(15)
C26 0.0085(15) 0.0229(18) 0.0154(15) 0.0039(13) -0.0022(12) 0.0023(14)
C27 0.0179(17) 0.037(2) 0.0189(16) 0.0064(14) -0.0004(13) 0.0003(16)
C28 0.0142(16) 0.0183(17) 0.0169(15) -0.0019(13) -0.0071(13) 0.0042(14)
C29 0.0238(18) 0.029(2) 0.0256(17) -0.0070(15) -0.0062(14) 0.0083(16)
C30 0.0104(15) 0.0075(16) 0.0206(15) 0.0022(12) -0.0005(12) 0.0037(13)
C31 0.0145(16) 0.0099(16) 0.0170(15) 0.0049(12) -0.0007(12) 0.0018(13)
C32 0.0269(18) 0.0162(17) 0.0154(15) 0.0008(13) 0.0023(13) -0.0089(15)
C33 0.035(2) 0.030(2) 0.0247(17) -0.0088(15) -0.0002(15) 0.0087(17)
C34 0.0235(19) 0.053(2) 0.0213(17) 0.0013(16) 0.0011(14) 0.0009(18)
C35 0.0168(16) 0.0151(17) 0.0154(15) 0.0087(13) 0.0025(12) -0.0018(14)
C36 0.0157(16) 0.0092(16) 0.0232(16) 0.0028(13) 0.0017(13) 0.0008(13)
C37 0.0266(18) 0.0120(17) 0.0234(16) 0.0009(13) 0.0073(14) -0.0037(14)
C38 0.0290(19) 0.0237(19) 0.0296(18) -0.0038(15) 0.0052(15) -0.0077(16)
C39 0.038(2) 0.0158(19) 0.043(2) 0.0028(15) 0.0023(17) -0.0058(16)
C40 0.0221(17) 0.0114(17) 0.0232(16) -0.0038(13) 0.0054(13) -0.0005(14)
C41 0.0143(16) 0.0104(16) 0.0232(16) 0.0024(13) 0.0050(13) 0.0027(14)
C42 0.0218(17) 0.0108(17) 0.0344(18) -0.0052(14) 0.0124(14) -0.0013(14)
C43 0.030(2) 0.027(2) 0.0312(18) 0.0005(15) 0.0167(15) 0.0018(16)
C44 0.0232(19) 0.042(2) 0.036(2) -0.0103(17) 0.0118(16) 0.0021(17)
C45 0.0132(16) 0.0233(19) 0.0220(16) 0.0111(14) -0.0034(13) 0.0012(14)
C46 0.0247(19) 0.031(2) 0.0309(19) 0.0094(16) -0.0043(15) -0.0021(17)
C47 0.036(2) 0.034(2) 0.042(2) 0.0174(18) -0.0121(18) -0.0115(19)
C48 0.0164(19) 0.054(3) 0.042(2) 0.029(2) -0.0058(17) -0.0005(19)
C49 0.022(2) 0.090(3) 0.073(3) 0.056(3) -0.004(2) -0.010(2)
C50 0.0171(18) 0.051(3) 0.038(2) 0.0225(19) 0.0037(16) 0.0135(18)
C51 0.0186(18) 0.030(2) 0.0294(18) 0.0135(15) -0.0004(15) 0.0064(16)
N1 0.0099(12) 0.0128(13) 0.0117(12) -0.0016(10) 0.0019(10) -0.0034(11)
N2 0.0111(12) 0.0132(13) 0.0123(12) 0.0017(10) 0.0023(10) -0.0026(11)
N3 0.0115(13) 0.0143(14) 0.0188(13) 0.0040(10) 0.0002(10) 0.0043(11)
O1 0.0238(12) 0.0353(14) 0.0182(11) 0.0103(10) -0.0004(9) 0.0024(11)
O2 0.0207(12) 0.0124(12) 0.0427(13) 0.0090(10) -0.0022(10) 0.0029(10)
Si1 0.0106(4) 0.0098(4) 0.0160(4) 0.0016(3) 0.0031(3) 0.0011(3)
S1 0.0132(4) 0.0172(4) 0.0231(4) 0.0071(3) 0.0002(3) 0.0021(3)
Ru1 0.00827(12) 0.00880(13) 0.01098(12) 0.00001(10) 0.00089(9) 0.00055(10)

loop_
_atom_type_symbol
_atom_type_description
_atom_type_scat_dispersion_real
_atom_type_scat_dispersion_imag
_atom_type_scat_source
C C 0.0033 0.0016 'International Tables Vol C Tables 4.2.6.8 and 6.1.1.4'
H H 0.0000 0.0000 'International Tables Vol C Tables 4.2.6.8 and 6.1.1.4'
N N 0.0061 0.0033 'International Tables Vol C Tables 4.2.6.8 and 6.1.1.4'
O O 0.0106 0.0060 'International Tables Vol C Tables 4.2.6.8 and 6.1.1.4'
Si Si 0.0817 0.0704 'International Tables Vol C Tables 4.2.6.8 and 6.1.1.4'
S S 0.1246 0.1234 'International Tables Vol C Tables 4.2.6.8 and 6.1.1.4'
Ru Ru -1.2594 0.8363 'International Tables Vol C Tables 4.2.6.8 and 6.1.1.4'

loop_
_geom_angle_atom_site_label_1
_geom_angle_atom_site_label_2
_geom_angle_atom_site_label_3
_geom_angle
N2 C1 N1 102.8(2)
N2 C1 Ru1 128.01(19)
N1 C1 Ru1 128.21(18)
C8 C2 C3 122.0(2)
C8 C2 N1 116.9(2)
C3 C2 N1 120.9(2)
C5 C3 C2 117.2(3)
C5 C3 C4 120.3(3)
C2 C3 C4 122.3(3)
C3 C4 H4A 109.5
C3 C4 H4B 109.5
H4A C4 H4B 109.5
C3 C4 H4C 109.5
H4A C4 H4C 109.5
H4B C4 H4C 109.5
C6 C5 C3 121.5(3)
C6 C5 H5 119.2
C3 C5 H5 119.2
C7 C6 C5 119.8(3)
C7 C6 H6 120.1
C5 C6 H6 120.1
C6 C7 C8 120.9(3)
C6 C7 H7 119.5
C8 C7 H7 119.5
C7 C8 C2 118.0(3)
C7 C8 C9 119.9(3)
C2 C8 C9 121.9(3)
C8 C9 H9A 109.5
C8 C9 H9B 109.5
H9A C9 H9B 109.5
C8 C9 H9C 109.5
H9A C9 H9C 109.5
H9B C9 H9C 109.5
C11 C10 N1 107.0(2)
C11 C10 H10 126.5
N1 C10 H10 126.5
C10 C11 N2 107.6(2)
C10 C11 H11 126.2
N2 C11 H11 126.2
C18 C12 C13 121.3(2)
C18 C12 N2 118.1(3)
C13 C12 N2 120.4(2)
C12 C13 C15 117.8(3)
C12 C13 C14 122.2(3)
C15 C13 C14 119.8(3)
C13 C14 H14A 109.5
C13 C14 H14B 109.5
H14A C14 H14B 109.5
C13 C14 H14C 109.5
H14A C14 H14C 109.5
H14B C14 H14C 109.5
C16 C15 C13 121.4(3)
C16 C15 H15 119.3
C13 C15 H15 119.3
C15 C16 C17 119.2(3)
C15 C16 H16 120.4
C17 C16 H16 120.4
C16 C17 C18 121.2(3)
C16 C17 H17 119.4
C18 C17 H17 119.4
C17 C18 C12 118.3(3)
C17 C18 C19 120.1(3)
C12 C18 C19 121.6(3)
C18 C19 H19A 109.5
C18 C19 H19B 109.5
H19A C19 H19B 109.5
C18 C19 H19C 109.5
H19A C19 H19C 109.5
H19B C19 H19C 109.5
C28 C20 C22 107.3(2)
C28 C20 C21 125.7(3)
C22 C20 C21 126.1(3)
C28 C20 Ru1 70.86(15)
C22 C20 Ru1 71.91(15)
C21 C20 Ru1 130.89(19)
C20 C21 H21A 109.5
C20 C21 H21B 109.5
H21A C21 H21B 109.5
C20 C21 H21C 109.5
H21A C21 H21C 109.5
H21B C21 H21C 109.5
C24 C22 C20 108.2(2)
C24 C22 C23 126.1(3)
C20 C22 C23 125.6(3)
C24 C22 Ru1 72.97(15)
C20 C22 Ru1 70.90(15)
C23 C22 Ru1 125.01(18)
C22 C23 H23A 109.5
C22 C23 H23B 109.5
H23A C23 H23B 109.5
C22 C23 H23C 109.5
H23A C23 H23C 109.5
H23B C23 H23C 109.5
C22 C24 C26 108.2(2)
C22 C24 C25 125.8(3)
C26 C24 C25 125.3(3)
C22 C24 Ru1 70.75(15)
C26 C24 Ru1 70.21(15)
C25 C24 Ru1 131.9(2)
C24 C25 H25A 109.5
C24 C25 H25B 109.5
H25A C25 H25B 109.5
C24 C25 H25C 109.5
H25A C25 H25C 109.5
H25B C25 H25C 109.5
C24 C26 C28 107.9(2)
C24 C26 C27 126.1(3)
C28 C26 C27 124.6(3)
C24 C26 Ru1 73.29(15)
C28 C26 Ru1 70.72(15)
C27 C26 Ru1 132.38(19)
C26 C27 H27A 109.5
C26 C27 H27B 109.5
H27A C27 H27B 109.5
C26 C27 H27C 109.5
H27A C27 H27C 109.5
H27B C27 H27C 109.5
C20 C28 C26 108.4(2)
C20 C28 C29 125.7(3)
C26 C28 C29 125.6(3)
C20 C28 Ru1 72.12(15)
C26 C28 Ru1 72.13(15)
C29 C28 Ru1 126.3(2)
C28 C29 H29A 109.5
C28 C29 H29B 109.5
H29A C29 H29B 109.5
C28 C29 H29C 109.5
H29A C29 H29C 109.5
H29B C29 H29C 109.5
C31 C30 C41 119.3(2)
C31 C30 Si1 118.6(2)
C41 C30 Si1 121.9(2)
C35 C31 C30 119.2(2)
C35 C31 C32 120.1(2)
C30 C31 C32 120.7(2)
C31 C32 C33 115.5(2)
C31 C32 C34 108.8(2)
C33 C32 C34 110.1(2)
C31 C32 H32 107.4
C33 C32 H32 107.4
C34 C32 H32 107.4
C32 C33 H33A 109.5
C32 C33 H33B 109.5
H33A C33 H33B 109.5
C32 C33 H33C 109.5
H33A C33 H33C 109.5
H33B C33 H33C 109.5
C32 C34 H34A 109.5
C32 C34 H34B 109.5
H34A C34 H34B 109.5
C32 C34 H34C 109.5
H34A C34 H34C 109.5
H34B C34 H34C 109.5
C36 C35 C31 121.8(3)
C36 C35 H35 119.1
C31 C35 H35 119.1
C35 C36 C40 118.3(3)
C35 C36 C37 121.2(2)
C40 C36 C37 120.5(3)
C36 C37 C39 110.8(2)
C36 C37 C38 112.1(2)
C39 C37 C38 110.1(2)
C36 C37 H37 107.9
C39 C37 H37 107.9
C38 C37 H37 107.9
C37 C38 H38A 109.5
C37 C38 H38B 109.5
H38A C38 H38B 109.5
C37 C38 H38C 109.5
H38A C38 H38C 109.5
H38B C38 H38C 109.5
C37 C39 H39A 109.5
C37 C39 H39B 109.5
H39A C39 H39B 109.5
C37 C39 H39C 109.5
H39A C39 H39C 109.5
H39B C39 H39C 109.5
C41 C40 C36 122.1(3)
C41 C40 H40 118.9
C36 C40 H40 118.9
C40 C41 C30 119.2(2)
C40 C41 C42 120.5(2)
C30 C41 C42 120.0(2)
C43 C42 C44 109.5(2)
C43 C42 C41 115.0(2)
C44 C42 C41 108.2(2)
C43 C42 H42 108.0
C44 C42 H42 108.0
C41 C42 H42 108.0
C42 C43 H43A 109.5
C42 C43 H43B 109.5
H43A C43 H43B 109.5
C42 C43 H43C 109.5
H43A C43 H43C 109.5
H43B C43 H43C 109.5
C42 C44 H44A 109.5
C42 C44 H44B 109.5
H44A C44 H44B 109.5
C42 C44 H44C 109.5
H44A C44 H44C 109.5
H44B C44 H44C 109.5
C51 C45 C46 119.2(3)
C51 C45 S1 121.1(2)
C46 C45 S1 119.6(2)
C45 C46 C47 119.9(3)
C45 C46 H46 120.0
C47 C46 H46 120.0
C48 C47 C46 120.5(3)
C48 C47 H47 119.8
C46 C47 H47 119.8
C50 C48 C47 119.1(3)
C50 C48 C49 120.6(4)
C47 C48 C49 120.3(4)
C48 C49 H49A 109.5
C48 C49 H49B 109.5
H49A C49 H49B 109.5
C48 C49 H49C 109.5
H49A C49 H49C 109.5
H49B C49 H49C 109.5
C48 C50 C51 121.2(3)
C48 C50 H50 119.4
C51 C50 H50 119.4
C45 C51 C50 120.2(3)
C45 C51 H51 119.9
C50 C51 H51 119.9
C1 N1 C10 111.3(2)
C1 N1 C2 124.9(2)
C10 N1 C2 122.1(2)
C1 N2 C11 111.2(2)
C1 N2 C12 126.0(2)
C11 N2 C12 122.0(2)
S1 N3 Si1 143.61(16)
N3 Si1 C30 117.60(12)
N3 Si1 Ru1 124.44(9)
C30 Si1 Ru1 117.95(9)
N3 Si1 H1 109.9(10)
C30 Si1 H1 113.7(9)
Ru1 Si1 H1 45.7(9)
N3 Si1 H2 105.0(9)
C30 Si1 H2 119.2(9)
Ru1 Si1 H2 43.5(9)
H1 Si1 H2 87.3(13)
O1 S1 O2 114.60(12)
O1 S1 N3 111.56(12)
O2 S1 N3 114.72(12)
O1 S1 C45 105.49(13)
O2 S1 C45 106.26(14)
N3 S1 C45 102.89(13)
C1 Ru1 C28 143.82(10)
C1 Ru1 C20 161.13(10)
C28 Ru1 C20 37.02(10)
C1 Ru1 C26 109.78(10)
C28 Ru1 C26 37.15(10)
C20 Ru1 C26 61.84(10)
C1 Ru1 C22 124.19(10)
C28 Ru1 C22 61.69(10)
C20 Ru1 C22 37.19(10)
C26 Ru1 C22 61.31(10)
C1 Ru1 Si1 90.44(7)
C28 Ru1 Si1 113.43(8)
C20 Ru1 Si1 105.36(7)
C26 Ru1 Si1 146.38(8)
C22 Ru1 Si1 128.50(8)
C1 Ru1 C24 101.53(10)
C28 Ru1 C24 61.24(10)
C20 Ru1 C24 61.27(10)
C26 Ru1 C24 36.50(10)
C22 Ru1 C24 36.28(10)
Si1 Ru1 C24 164.70(7)
C1 Ru1 H1 82.5(10)
C28 Ru1 H1 91.3(10)
C20 Ru1 H1 115.3(10)
C26 Ru1 H1 103.2(10)
C22 Ru1 H1 151.6(10)
Si1 Ru1 H1 51.7(10)
C24 Ru1 H1 138.8(10)
C1 Ru1 H2 81.8(10)
C28 Ru1 H2 134.3(10)
C20 Ru1 H2 99.7(11)
C26 Ru1 H2 154.1(11)
C22 Ru1 H2 92.9(11)
Si1 Ru1 H2 51.9(10)
C24 Ru1 H2 120.0(11)
H1 Ru1 H2 101.2(14)

loop_
_geom_bond_atom_site_label_1
_geom_bond_atom_site_label_2
_geom_bond_distance
C1 N2 1.375(3)
C1 N1 1.382(3)
C1 Ru1 2.073(3)
C2 C8 1.395(4)
C2 C3 1.400(4)
C2 N1 1.447(3)
C3 C5 1.395(4)
C3 C4 1.502(4)
C4 H4A 0.9800
C4 H4B 0.9800
C4 H4C 0.9800
C5 C6 1.381(4)
C5 H5 0.9500
C6 C7 1.381(4)
C6 H6 0.9500
C7 C8 1.394(4)
C7 H7 0.9500
C8 C9 1.503(4)
C9 H9A 0.9800
C9 H9B 0.9800
C9 H9C 0.9800
C10 C11 1.331(4)
C10 N1 1.383(3)
C10 H10 0.9500
C11 N2 1.382(3)
C11 H11 0.9500
C12 C18 1.391(4)
C12 C13 1.392(4)
C12 N2 1.453(3)
C13 C15 1.397(4)
C13 C14 1.501(4)
C14 H14A 0.9800
C14 H14B 0.9800
C14 H14C 0.9800
C15 C16 1.374(4)
C15 H15 0.9500
C16 C17 1.384(4)
C16 H16 0.9500
C17 C18 1.389(4)
C17 H17 0.9500
C18 C19 1.515(4)
C19 H19A 0.9800
C19 H19B 0.9800
C19 H19C 0.9800
C20 C28 1.419(4)
C20 C22 1.435(4)
C20 C21 1.501(4)
C20 Ru1 2.243(3)
C21 H21A 0.9800
C21 H21B 0.9800
C21 H21C 0.9800
C22 C24 1.414(4)
C22 C23 1.505(4)
C22 Ru1 2.257(3)
C23 H23A 0.9800
C23 H23B 0.9800
C23 H23C 0.9800
C24 C26 1.419(4)
C24 C25 1.509(4)
C24 Ru1 2.285(3)
C25 H25A 0.9800
C25 H25B 0.9800
C25 H25C 0.9800
C26 C28 1.425(4)
C26 C27 1.510(4)
C26 Ru1 2.245(3)
C27 H27A 0.9800
C27 H27B 0.9800
C27 H27C 0.9800
C28 C29 1.501(4)
C28 Ru1 2.227(3)
C29 H29A 0.9800
C29 H29B 0.9800
C29 H29C 0.9800
C30 C31 1.408(4)
C30 C41 1.419(4)
C30 Si1 1.883(3)
C31 C35 1.395(4)
C31 C32 1.521(4)
C32 C33 1.524(4)
C32 C34 1.529(4)
C32 H32 1.0000
C33 H33A 0.9800
C33 H33B 0.9800
C33 H33C 0.9800
C34 H34A 0.9800
C34 H34B 0.9800
C34 H34C 0.9800
C35 C36 1.387(4)
C35 H35 0.9500
C36 C40 1.392(4)
C36 C37 1.519(4)
C37 C39 1.528(4)
C37 C38 1.531(4)
C37 H37 1.0000
C38 H38A 0.9800
C38 H38B 0.9800
C38 H38C 0.9800
C39 H39A 0.9800
C39 H39B 0.9800
C39 H39C 0.9800
C40 C41 1.381(4)
C40 H40 0.9500
C41 C42 1.532(4)
C42 C43 1.526(4)
C42 C44 1.530(4)
C42 H42 1.0000
C43 H43A 0.9800
C43 H43B 0.9800
C43 H43C 0.9800
C44 H44A 0.9800
C44 H44B 0.9800
C44 H44C 0.9800
C45 C51 1.383(4)
C45 C46 1.389(4)
C45 S1 1.783(3)
C46 C47 1.403(4)
C46 H46 0.9500
C47 C48 1.385(5)
C47 H47 0.9500
C48 C50 1.370(5)
C48 C49 1.524(5)
C49 H49A 0.9800
C49 H49B 0.9800
C49 H49C 0.9800
C50 C51 1.394(4)
C50 H50 0.9500
C51 H51 0.9500
N3 S1 1.554(2)
N3 Si1 1.638(2)
O1 S1 1.443(2)
O2 S1 1.452(2)
Si1 Ru1 2.2707(8)
Si1 H1 1.80(3)
Si1 H2 1.79(3)
Ru1 H1 1.64(3)
Ru1 H2 1.57(3)
